data_7021913
loop_
_publ_author_name
'Vivekananda, K. V.'
'Dey, S.'
'Wadawale, A.'
'Bhuvanesh, N.'
'Jain, V. K.'

_publ_section_title
;
 Syntheses of Pd(ii)/Pt(ii) complexes with non-chelating
 4-pyridylselenolate ligand ranging from mononuclear to macrocyclic
 structures and their utility as catalysts in Suzuki C-C coupling
 reaction.
;
_journal_issue 39
_journal_name_full 'Dalton transactions (Cambridge, England : 2003)'
_journal_page_first 14158
_journal_page_last 14167
_journal_paper_doi 10.1039/c3dt51510a
_journal_volume 42
_journal_year 2013
_chemical_formula_sum 'C46 H38 Cl2 N2 P2 Pd2 Se2'
_chemical_formula_weight 1122.34
_chemical_name_systematic
;
?
;
_space_group_IT_number 14
_symmetry_cell_setting monoclinic
_symmetry_space_group_name_Hall '-P 2yn'
_symmetry_space_group_name_H-M 'P 1 21/n 1'
_atom_sites_solution_hydrogens geom
_atom_sites_solution_primary direct
_atom_sites_solution_secondary difmap
_audit_creation_method SHELXL-97
_cell_angle_alpha 90.00
_cell_angle_beta 93.4050(10)
_cell_angle_gamma 90.00
_cell_formula_units_Z 2
_cell_length_a 10.1799(12)
_cell_length_b 14.6690(17)
_cell_length_c 14.8568(17)
_cell_measurement_reflns_used 9920
_cell_measurement_temperature 110(2)
_cell_measurement_theta_max 27.49
_cell_measurement_theta_min 2.36
_cell_volume 2214.6(4)
_computing_cell_refinement
;
APEX-II(BRUKER-NONIUS, 2003)
;
_computing_data_collection 'APEX-II (BRUKER-NONIUS, 2003)'
_computing_data_reduction APEX-II
_computing_molecular_graphics Olex2
_computing_publication_material 'Bruker SHELXTL'
_computing_structure_refinement 'SHELXL-97 (Sheldrick, 2008)'
_computing_structure_solution 'SHELXS-97 (Sheldrick, 2008)'
_diffrn_ambient_temperature 110(2)
_diffrn_measured_fraction_theta_full 0.998
_diffrn_measured_fraction_theta_max 0.998
_diffrn_measurement_device_type 'APEX II'
_diffrn_measurement_method 'omega scans'
_diffrn_radiation_monochromator graphite
_diffrn_radiation_source 'fine-focus sealed tube'
_diffrn_radiation_type MoK\a
_diffrn_radiation_wavelength 0.71073
_diffrn_reflns_av_R_equivalents 0.0186
_diffrn_reflns_av_sigmaI/netI 0.0137
_diffrn_reflns_limit_h_max 13
_diffrn_reflns_limit_h_min -13
_diffrn_reflns_limit_k_max 19
_diffrn_reflns_limit_k_min -19
_diffrn_reflns_limit_l_max 19
_diffrn_reflns_limit_l_min -19
_diffrn_reflns_number 24421
_diffrn_reflns_theta_full 27.49
_diffrn_reflns_theta_max 27.49
_diffrn_reflns_theta_min 1.95
_diffrn_standards_decay_% 0
_diffrn_standards_interval_count 0
_diffrn_standards_number 0
_exptl_absorpt_coefficient_mu 2.683
_exptl_absorpt_correction_T_max 0.7390
_exptl_absorpt_correction_T_min 0.5536
_exptl_absorpt_correction_type multi-scan
_exptl_absorpt_process_details 'SADABS; (Sheldrick, 2006)'
_exptl_crystal_colour brown
_exptl_crystal_density_diffrn 1.683
_exptl_crystal_density_method 'not measured'
_exptl_crystal_description block
_exptl_crystal_F_000 1104
_exptl_crystal_size_max 0.25
_exptl_crystal_size_mid 0.18
_exptl_crystal_size_min 0.12
_refine_diff_density_max 0.492
_refine_diff_density_min -0.445
_refine_diff_density_rms 0.057
_refine_ls_extinction_method none
_refine_ls_goodness_of_fit_ref 1.056
_refine_ls_hydrogen_treatment constr
_refine_ls_matrix_type full
_refine_ls_number_parameters 253
_refine_ls_number_reflns 5068
_refine_ls_number_restraints 0
_refine_ls_restrained_S_all 1.056
_refine_ls_R_factor_all 0.0193
_refine_ls_R_factor_gt 0.0178
_refine_ls_shift/su_max 0.003
_refine_ls_shift/su_mean 0.000
_refine_ls_structure_factor_coef Fsqd
_refine_ls_weighting_details 'calc w=1/[\s^2^(Fo^2^)+(0.0187P)^2^+1.6290P] where P=(Fo^2^+2Fc^2^)/3'
_refine_ls_weighting_scheme calc
_refine_ls_wR_factor_gt 0.0437
_refine_ls_wR_factor_ref 0.0443
_reflns_number_gt 4788
_reflns_number_total 5068
_reflns_threshold_expression >2sigma(I)
_cod_data_source_file c3dt51510a.txt
_cod_data_source_block sdb2
_cod_depositor_comments
;
The following automatic conversions were performed:

'_symmetry_cell_setting' value 'Monoclinic' changed to 'monoclinic'
according to /home/saulius/struct/CIF-dictionaries/cif_core.dic
dictionary named 'cif_core.dic' version 2.4.2 from 2011-04-26.

Automatic conversion script
Id: cif_fix_values 1891 2012-01-12 08:04:46Z andrius 
;
_cod_original_sg_symbol_H-M P2(1)/n
_cod_database_code 7021913

loop_
_symmetry_equiv_pos_as_xyz
'x, y, z'
'-x+1/2, y+1/2, -z+1/2'
'-x, -y, -z'
'x-1/2, -y-1/2, z-1/2'

loop_
_atom_site_label
_atom_site_type_symbol
_atom_site_fract_x
_atom_site_fract_y
_atom_site_fract_z
_atom_site_U_iso_or_equiv
_atom_site_adp_type
_atom_site_occupancy
_atom_site_symmetry_multiplicity
_atom_site_calc_flag
_atom_site_refinement_flags
Pd1 Pd 0.868141(11) 0.077874(8) 0.527846(8) 0.01295(4) Uani 1 1 d .
Se1 Se 1.042696(15) 0.073103(10) 0.426227(10) 0.01334(4) Uani 1 1 d .
Cl1 Cl 0.72099(4) 0.07153(3) 0.64177(3) 0.02093(9) Uani 1 1 d .
P1 P 0.78862(4) 0.21656(3) 0.47917(3) 0.01302(8) Uani 1 1 d .
N1 N 0.85109(18) 0.00469(12) 0.13745(11) 0.0338(4) Uani 1 1 d .
C1 C 0.96112(16) 0.04316(11) 0.31004(11) 0.0174(3) Uani 1 1 d .
C2 C 0.83448(18) 0.00833(12) 0.29846(12) 0.0246(4) Uani 1 1 d .
H2 H 0.7833 -0.0029 0.3487 0.030 Uiso 1 1 calc R
C3 C 0.7850(2) -0.00956(14) 0.21122(14) 0.0312(4) Uani 1 1 d .
H3 H 0.6984 -0.0336 0.2034 0.037 Uiso 1 1 calc R
C4 C 0.9733(2) 0.03736(14) 0.15091(13) 0.0319(4) Uani 1 1 d .
H4 H 1.0226 0.0473 0.0995 0.038 Uiso 1 1 calc R
C5 C 1.03281(18) 0.05764(12) 0.23479(12) 0.0238(4) Uani 1 1 d .
H5 H 1.1201 0.0808 0.2406 0.029 Uiso 1 1 calc R
C6 C 0.84245(15) 0.30686(11) 0.55713(11) 0.0168(3) Uani 1 1 d .
C7 C 0.87859(17) 0.28457(13) 0.64657(12) 0.0233(4) Uani 1 1 d .
H7 H 0.8781 0.2227 0.6656 0.028 Uiso 1 1 calc R
C8 C 0.91521(19) 0.35297(14) 0.70774(13) 0.0300(4) Uani 1 1 d .
H8 H 0.9394 0.3377 0.7686 0.036 Uiso 1 1 calc R
C9 C 0.91671(19) 0.44308(14) 0.68070(14) 0.0297(4) Uani 1 1 d .
H9 H 0.9416 0.4895 0.7230 0.036 Uiso 1 1 calc R
C10 C 0.88195(19) 0.46573(13) 0.59213(13) 0.0280(4) Uani 1 1 d .
H10 H 0.8836 0.5277 0.5736 0.034 Uiso 1 1 calc R
C11 C 0.84448(17) 0.39804(12) 0.53001(12) 0.0211(3) Uani 1 1 d .
H11 H 0.8203 0.4139 0.4693 0.025 Uiso 1 1 calc R
C12 C 0.60979(15) 0.22221(11) 0.46682(10) 0.0163(3) Uani 1 1 d .
C13 C 0.54642(17) 0.30641(12) 0.46060(13) 0.0259(4) Uani 1 1 d .
H13 H 0.5965 0.3611 0.4633 0.031 Uiso 1 1 calc R
C14 C 0.40963(19) 0.31024(14) 0.45043(15) 0.0342(5) Uani 1 1 d .
H14 H 0.3664 0.3676 0.4468 0.041 Uiso 1 1 calc R
C15 C 0.33670(17) 0.23100(14) 0.44563(13) 0.0291(4) Uani 1 1 d .
H15 H 0.2434 0.2340 0.4388 0.035 Uiso 1 1 calc R
C16 C 0.39905(17) 0.14708(13) 0.45077(12) 0.0240(4) Uani 1 1 d .
H16 H 0.3486 0.0926 0.4470 0.029 Uiso 1 1 calc R
C17 C 0.53572(16) 0.14263(11) 0.46149(11) 0.0190(3) Uani 1 1 d .
H17 H 0.5784 0.0850 0.4652 0.023 Uiso 1 1 calc R
C18 C 0.84122(16) 0.25313(10) 0.37012(10) 0.0152(3) Uani 1 1 d .
C19 C 0.76142(17) 0.23983(12) 0.29146(11) 0.0211(3) Uani 1 1 d .
H19 H 0.6746 0.2168 0.2949 0.025 Uiso 1 1 calc R
C20 C 0.80933(19) 0.26037(13) 0.20800(12) 0.0276(4) Uani 1 1 d .
H20 H 0.7547 0.2516 0.1546 0.033 Uiso 1 1 calc R
C21 C 0.9359(2) 0.29346(13) 0.20206(12) 0.0275(4) Uani 1 1 d .
H21 H 0.9680 0.3071 0.1449 0.033 Uiso 1 1 calc R
C22 C 1.01564(18) 0.30654(12) 0.28004(12) 0.0229(4) Uani 1 1 d .
H22 H 1.1025 0.3293 0.2762 0.028 Uiso 1 1 calc R
C23 C 0.96898(16) 0.28659(11) 0.36339(11) 0.0182(3) Uani 1 1 d .
H23 H 1.0241 0.2957 0.4165 0.022 Uiso 1 1 calc R

loop_
_atom_site_aniso_label
_atom_site_aniso_U_11
_atom_site_aniso_U_22
_atom_site_aniso_U_33
_atom_site_aniso_U_23
_atom_site_aniso_U_13
_atom_site_aniso_U_12
Pd1 0.01269(6) 0.01310(6) 0.01346(6) 0.00137(4) 0.00410(4) 0.00185(4)
Se1 0.01235(8) 0.01339(8) 0.01459(8) 0.00107(5) 0.00338(6) 0.00059(5)
Cl1 0.0219(2) 0.02138(19) 0.02074(19) 0.00424(14) 0.01186(15) 0.00553(15)
P1 0.01243(18) 0.01324(18) 0.01361(18) 0.00081(14) 0.00250(14) 0.00053(14)
N1 0.0419(10) 0.0333(9) 0.0254(8) -0.0072(7) -0.0056(7) 0.0003(8)
C1 0.0202(8) 0.0143(7) 0.0174(8) -0.0014(6) 0.0003(6) 0.0026(6)
C2 0.0220(9) 0.0257(9) 0.0265(9) -0.0062(7) 0.0031(7) -0.0018(7)
C3 0.0272(10) 0.0307(10) 0.0349(11) -0.0106(8) -0.0052(8) -0.0026(8)
C4 0.0426(12) 0.0337(10) 0.0196(9) -0.0011(8) 0.0044(8) -0.0001(9)
C5 0.0260(9) 0.0261(9) 0.0196(8) 0.0008(7) 0.0030(7) -0.0004(7)
C6 0.0136(7) 0.0190(8) 0.0179(8) -0.0035(6) 0.0022(6) 0.0004(6)
C7 0.0238(9) 0.0264(9) 0.0196(8) -0.0005(7) 0.0007(7) 0.0009(7)
C8 0.0280(10) 0.0428(11) 0.0189(9) -0.0068(8) -0.0004(7) 0.0001(8)
C9 0.0230(9) 0.0347(10) 0.0317(10) -0.0168(8) 0.0035(8) -0.0028(8)
C10 0.0286(10) 0.0196(9) 0.0360(10) -0.0079(7) 0.0041(8) -0.0021(7)
C11 0.0208(8) 0.0195(8) 0.0229(8) -0.0020(7) 0.0007(7) 0.0000(6)
C12 0.0142(7) 0.0194(8) 0.0155(7) 0.0011(6) 0.0024(6) 0.0003(6)
C13 0.0176(9) 0.0190(8) 0.0409(11) 0.0011(7) 0.0012(7) 0.0005(6)
C14 0.0196(9) 0.0262(10) 0.0562(13) -0.0013(9) -0.0021(9) 0.0069(7)
C15 0.0134(8) 0.0366(10) 0.0370(10) -0.0037(8) -0.0003(7) -0.0005(7)
C16 0.0191(8) 0.0289(9) 0.0239(9) -0.0016(7) 0.0006(7) -0.0060(7)
C17 0.0192(8) 0.0191(8) 0.0188(8) -0.0006(6) 0.0014(6) -0.0001(6)
C18 0.0177(8) 0.0128(7) 0.0155(7) 0.0014(6) 0.0039(6) 0.0018(6)
C19 0.0209(8) 0.0231(8) 0.0193(8) 0.0002(6) 0.0012(6) -0.0017(6)
C20 0.0342(10) 0.0317(10) 0.0166(8) 0.0002(7) 0.0002(7) 0.0003(8)
C21 0.0370(11) 0.0267(9) 0.0201(9) 0.0050(7) 0.0119(8) 0.0018(8)
C22 0.0225(9) 0.0199(8) 0.0273(9) 0.0045(7) 0.0091(7) -0.0001(7)
C23 0.0188(8) 0.0147(7) 0.0213(8) 0.0015(6) 0.0031(6) 0.0005(6)

loop_
_atom_type_symbol
_atom_type_description
_atom_type_scat_dispersion_real
_atom_type_scat_dispersion_imag
_atom_type_scat_source
C C 0.0033 0.0016 'International Tables Vol C Tables 4.2.6.8 and 6.1.1.4'
H H 0.0000 0.0000 'International Tables Vol C Tables 4.2.6.8 and 6.1.1.4'
Cl Cl 0.1484 0.1585 'International Tables Vol C Tables 4.2.6.8 and 6.1.1.4'
N N 0.0061 0.0033 'International Tables Vol C Tables 4.2.6.8 and 6.1.1.4'
P P 0.1023 0.0942 'International Tables Vol C Tables 4.2.6.8 and 6.1.1.4'
Pd Pd -0.9988 1.0072 'International Tables Vol C Tables 4.2.6.8 and 6.1.1.4'
Se Se -0.0929 2.2259 'International Tables Vol C Tables 4.2.6.8 and 6.1.1.4'

loop_
_geom_angle_atom_site_label_1
_geom_angle_atom_site_label_2
_geom_angle_atom_site_label_3
_geom_angle
_geom_angle_site_symmetry_3
P1 Pd1 Cl1 91.975(15) .
P1 Pd1 Se1 95.063(12) .
Cl1 Pd1 Se1 171.368(12) .
P1 Pd1 Se1 177.509(12) 3_756
Cl1 Pd1 Se1 90.291(12) 3_756
Se1 Pd1 Se1 82.772(7) 3_756
C1 Se1 Pd1 105.97(5) .
C1 Se1 Pd1 100.08(5) 3_756
Pd1 Se1 Pd1 97.227(7) 3_756
C18 P1 C12 104.04(7) .
C18 P1 C6 104.99(7) .
C12 P1 C6 106.98(7) .
C18 P1 Pd1 115.23(5) .
C12 P1 Pd1 113.87(5) .
C6 P1 Pd1 110.95(5) .
C3 N1 C4 116.27(16) .
C5 C1 C2 119.06(16) .
C5 C1 Se1 117.97(13) .
C2 C1 Se1 122.97(13) .
C3 C2 C1 117.92(17) .
C3 C2 H2 121.0 .
C1 C2 H2 121.0 .
N1 C3 C2 124.37(18) .
N1 C3 H3 117.8 .
C2 C3 H3 117.8 .
N1 C4 C5 124.40(18) .
N1 C4 H4 117.8 .
C5 C4 H4 117.8 .
C4 C5 C1 117.97(17) .
C4 C5 H5 121.0 .
C1 C5 H5 121.0 .
C7 C6 C11 119.40(15) .
C7 C6 P1 119.14(13) .
C11 C6 P1 121.43(13) .
C8 C7 C6 119.90(17) .
C8 C7 H7 120.0 .
C6 C7 H7 120.0 .
C9 C8 C7 120.50(18) .
C9 C8 H8 119.7 .
C7 C8 H8 119.7 .
C8 C9 C10 120.00(17) .
C8 C9 H9 120.0 .
C10 C9 H9 120.0 .
C9 C10 C11 120.24(18) .
C9 C10 H10 119.9 .
C11 C10 H10 119.9 .
C10 C11 C6 119.96(16) .
C10 C11 H11 120.0 .
C6 C11 H11 120.0 .
C17 C12 C13 119.55(15) .
C17 C12 P1 120.23(12) .
C13 C12 P1 120.20(13) .
C14 C13 C12 119.91(17) .
C14 C13 H13 120.0 .
C12 C13 H13 120.0 .
C15 C14 C13 120.22(18) .
C15 C14 H14 119.9 .
C13 C14 H14 119.9 .
C14 C15 C16 120.19(17) .
C14 C15 H15 119.9 .
C16 C15 H15 119.9 .
C15 C16 C17 119.97(16) .
C15 C16 H16 120.0 .
C17 C16 H16 120.0 .
C12 C17 C16 120.15(16) .
C12 C17 H17 119.9 .
C16 C17 H17 119.9 .
C19 C18 C23 119.09(15) .
C19 C18 P1 121.14(12) .
C23 C18 P1 119.44(12) .
C20 C19 C18 119.85(16) .
C20 C19 H19 120.1 .
C18 C19 H19 120.1 .
C21 C20 C19 120.61(17) .
C21 C20 H20 119.7 .
C19 C20 H20 119.7 .
C20 C21 C22 119.71(16) .
C20 C21 H21 120.1 .
C22 C21 H21 120.1 .
C23 C22 C21 120.20(17) .
C23 C22 H22 119.9 .
C21 C22 H22 119.9 .
C22 C23 C18 120.53(16) .
C22 C23 H23 119.7 .
C18 C23 H23 119.7 .

loop_
_geom_bond_atom_site_label_1
_geom_bond_atom_site_label_2
_geom_bond_distance
_geom_bond_site_symmetry_2
Pd1 P1 2.2908(4) .
Pd1 Cl1 2.3278(4) .
Pd1 Se1 2.4001(3) .
Pd1 Se1 2.4739(3) 3_756
Se1 C1 1.9215(16) .
Se1 Pd1 2.4740(3) 3_756
P1 C18 1.8172(16) .
P1 C12 1.8207(16) .
P1 C6 1.8223(16) .
N1 C3 1.336(3) .
N1 C4 1.337(3) .
C1 C5 1.387(2) .
C1 C2 1.388(2) .
C2 C3 1.387(3) .
C2 H2 0.9500 .
C3 H3 0.9500 .
C4 C5 1.385(3) .
C4 H4 0.9500 .
C5 H5 0.9500 .
C6 C7 1.396(2) .
C6 C11 1.397(2) .
C7 C8 1.390(3) .
C7 H7 0.9500 .
C8 C9 1.382(3) .
C8 H8 0.9500 .
C9 C10 1.383(3) .
C9 H9 0.9500 .
C10 C11 1.393(2) .
C10 H10 0.9500 .
C11 H11 0.9500 .
C12 C17 1.389(2) .
C12 C13 1.394(2) .
C13 C14 1.393(3) .
C13 H13 0.9500 .
C14 C15 1.379(3) .
C14 H14 0.9500 .
C15 C16 1.385(3) .
C15 H15 0.9500 .
C16 C17 1.393(2) .
C16 H16 0.9500 .
C17 H17 0.9500 .
C18 C19 1.397(2) .
C18 C23 1.399(2) .
C19 C20 1.392(2) .
C19 H19 0.9500 .
C20 C21 1.385(3) .
C20 H20 0.9500 .
C21 C22 1.388(3) .
C21 H21 0.9500 .
C22 C23 1.384(2) .
C22 H22 0.9500 .
C23 H23 0.9500 .

loop_
_geom_torsion_atom_site_label_1
_geom_torsion_atom_site_label_2
_geom_torsion_atom_site_label_3
_geom_torsion_atom_site_label_4
_geom_torsion
_geom_torsion_site_symmetry_1
_geom_torsion_site_symmetry_4
P1 Pd1 Se1 C1 -76.06(5) . .
Cl1 Pd1 Se1 C1 139.44(9) . .
Se1 Pd1 Se1 C1 102.70(5) 3_756 .
P1 Pd1 Se1 Pd1 -178.762(12) . 3_756
Cl1 Pd1 Se1 Pd1 36.74(8) . 3_756
Se1 Pd1 Se1 Pd1 0.0 3_756 3_756
Cl1 Pd1 P1 C18 -167.26(6) . .
Se1 Pd1 P1 C18 17.74(6) . .
Se1 Pd1 P1 C18 -11.8(3) 3_756 .
Cl1 Pd1 P1 C12 -47.14(6) . .
Se1 Pd1 P1 C12 137.86(6) . .
Se1 Pd1 P1 C12 108.3(3) 3_756 .
Cl1 Pd1 P1 C6 73.61(6) . .
Se1 Pd1 P1 C6 -101.38(6) . .
Se1 Pd1 P1 C6 -130.9(3) 3_756 .
Pd1 Se1 C1 C5 164.44(12) . .
Pd1 Se1 C1 C5 -94.97(13) 3_756 .
Pd1 Se1 C1 C2 -15.30(15) . .
Pd1 Se1 C1 C2 85.29(14) 3_756 .
C5 C1 C2 C3 -0.6(3) . .
Se1 C1 C2 C3 179.10(14) . .
C4 N1 C3 C2 0.8(3) . .
C1 C2 C3 N1 -0.2(3) . .
C3 N1 C4 C5 -0.8(3) . .
N1 C4 C5 C1 0.0(3) . .
C2 C1 C5 C4 0.7(3) . .
Se1 C1 C5 C4 -179.04(14) . .
C18 P1 C6 C7 -148.14(13) . .
C12 P1 C6 C7 101.72(14) . .
Pd1 P1 C6 C7 -23.03(15) . .
C18 P1 C6 C11 33.83(15) . .
C12 P1 C6 C11 -76.31(15) . .
Pd1 P1 C6 C11 158.94(12) . .
C11 C6 C7 C8 0.5(3) . .
P1 C6 C7 C8 -177.62(14) . .
C6 C7 C8 C9 -0.3(3) . .
C7 C8 C9 C10 -0.2(3) . .
C8 C9 C10 C11 0.4(3) . .
C9 C10 C11 C6 -0.2(3) . .
C7 C6 C11 C10 -0.2(3) . .
P1 C6 C11 C10 177.83(13) . .
C18 P1 C12 C17 108.27(14) . .
C6 P1 C12 C17 -140.93(13) . .
Pd1 P1 C12 C17 -17.97(15) . .
C18 P1 C12 C13 -70.28(15) . .
C6 P1 C12 C13 40.52(16) . .
Pd1 P1 C12 C13 163.48(12) . .
C17 C12 C13 C14 0.9(3) . .
P1 C12 C13 C14 179.48(16) . .
C12 C13 C14 C15 -0.6(3) . .
C13 C14 C15 C16 -0.1(3) . .
C14 C15 C16 C17 0.5(3) . .
C13 C12 C17 C16 -0.5(2) . .
P1 C12 C17 C16 -179.10(13) . .
C15 C16 C17 C12 -0.2(3) . .
C12 P1 C18 C19 -28.20(15) . .
C6 P1 C18 C19 -140.45(13) . .
Pd1 P1 C18 C19 97.17(13) . .
C12 P1 C18 C23 158.43(13) . .
C6 P1 C18 C23 46.18(14) . .
Pd1 P1 C18 C23 -76.19(13) . .
C23 C18 C19 C20 -0.4(2) . .
P1 C18 C19 C20 -173.76(14) . .
C18 C19 C20 C21 0.4(3) . .
C19 C20 C21 C22 -0.2(3) . .
C20 C21 C22 C23 0.0(3) . .
C21 C22 C23 C18 0.0(3) . .
C19 C18 C23 C22 0.2(2) . .
P1 C18 C23 C22 173.70(13) . .
